data_7212835
loop_
_publ_author_name
'Najar, Adel M.'
'Tidmarsh, Ian S.'
'Ward, Michael D.'

_publ_section_title
;
 Lead(ii) complexes of bis- and tris-bidentate compartmental ligands based
 on pyridyl-pyrazole and pyridyl-triazole fragments: coordination networks
 and a discrete dimeric box
;
_journal_issue 11
_journal_name_full CrystEngComm
_journal_page_first 3642
_journal_paper_doi 10.1039/c0ce00176g
_journal_volume 12
_journal_year 2010
_chemical_formula_sum 'C22 H18 N8'
_chemical_formula_weight 394.44
_chemical_name_systematic
;
?
;
_space_group_IT_number 61
_symmetry_cell_setting orthorhombic
_symmetry_space_group_name_Hall '-P 2ac 2ab'
_symmetry_space_group_name_H-M 'P b c a'
_atom_sites_solution_hydrogens geom
_atom_sites_solution_primary direct
_atom_sites_solution_secondary difmap
_audit_creation_method SHELXL-97
_cell_angle_alpha 90.00
_cell_angle_beta 90.00
_cell_angle_gamma 90.00
_cell_formula_units_Z 8
_cell_length_a 9.8170(5)
_cell_length_b 9.9754(5)
_cell_length_c 38.6879(17)
_cell_measurement_reflns_used 4489
_cell_measurement_temperature 100(2)
_cell_measurement_theta_max 27.34
_cell_measurement_theta_min 2.96
_cell_volume 3788.6(3)
_computing_cell_refinement 'Bruker SAINT'
_computing_data_collection 'Bruker APEX2'
_computing_data_reduction 'Bruker SAINT'
_computing_molecular_graphics 'Bruker SHELXTL'
_computing_publication_material 'Bruker SHELXTL'
_computing_structure_refinement 'SHELXL-97 (Sheldrick, 2008)'
_computing_structure_solution 'SHELXS-97 (Sheldrick, 2008)'
_diffrn_ambient_temperature 100(2)
_diffrn_measured_fraction_theta_full 0.997
_diffrn_measured_fraction_theta_max 0.997
_diffrn_measurement_device_type 'Bruker APEX-II CCD'
_diffrn_measurement_method '\f and \w scans'
_diffrn_radiation_monochromator graphite
_diffrn_radiation_source 'sealed tube'
_diffrn_radiation_type MoK\a
_diffrn_radiation_wavelength 0.71073
_diffrn_reflns_av_R_equivalents 0.0561
_diffrn_reflns_av_sigmaI/netI 0.0351
_diffrn_reflns_limit_h_max 12
_diffrn_reflns_limit_h_min -12
_diffrn_reflns_limit_k_max 12
_diffrn_reflns_limit_k_min -13
_diffrn_reflns_limit_l_max 50
_diffrn_reflns_limit_l_min -47
_diffrn_reflns_number 25030
_diffrn_reflns_theta_full 27.65
_diffrn_reflns_theta_max 27.65
_diffrn_reflns_theta_min 2.96
_exptl_absorpt_coefficient_mu 0.089
_exptl_absorpt_correction_T_max 0.9956
_exptl_absorpt_correction_T_min 0.9695
_exptl_absorpt_correction_type multi-scan
_exptl_absorpt_process_details SABABS
_exptl_crystal_colour colourless
_exptl_crystal_density_diffrn 1.383
_exptl_crystal_density_method 'not measured'
_exptl_crystal_description plate
_exptl_crystal_F_000 1648
_exptl_crystal_size_max 0.35
_exptl_crystal_size_mid 0.35
_exptl_crystal_size_min 0.05
_refine_diff_density_max 0.231
_refine_diff_density_min -0.277
_refine_diff_density_rms 0.054
_refine_ls_extinction_method none
_refine_ls_goodness_of_fit_ref 1.056
_refine_ls_hydrogen_treatment constr
_refine_ls_matrix_type full
_refine_ls_number_parameters 271
_refine_ls_number_reflns 4397
_refine_ls_number_restraints 0
_refine_ls_restrained_S_all 1.056
_refine_ls_R_factor_all 0.0558
_refine_ls_R_factor_gt 0.0407
_refine_ls_shift/su_max 0.002
_refine_ls_shift/su_mean 0.000
_refine_ls_structure_factor_coef Fsqd
_refine_ls_weighting_details 'calc w=1/[\s^2^(Fo^2^)+(0.0431P)^2^+1.0133P] where P=(Fo^2^+2Fc^2^)/3'
_refine_ls_weighting_scheme calc
_refine_ls_wR_factor_gt 0.0934
_refine_ls_wR_factor_ref 0.1008
_reflns_number_gt 3410
_reflns_number_total 4397
_reflns_threshold_expression >2sigma(I)
_cod_data_source_file c0ce00176g.txt
_cod_data_source_block imw1335_0m
_cod_depositor_comments
;
The following automatic conversions were performed:

'_symmetry_cell_setting' value 'Orthorhombic' changed to
'orthorhombic' according to
/home/saulius/struct/CIF-dictionaries/cif_core.dic dictionary named
'cif_core.dic' version 2.4.2 from
2011-04-26.

'_exptl_absorpt_correction_type' value 'Multi-scan'
changed to 'multi-scan' according to
/home/saulius/struct/CIF-dictionaries/cif_core.dic dictionary named
'cif_core.dic' version 2.4.2 from 2011-04-26.

Automatic conversion script
Id: cif_fix_values 1891 2012-01-12 08:04:46Z andrius 
;
_cod_original_sg_symbol_H-M 'Pbca '
_cod_database_code 7212835

loop_
_symmetry_equiv_pos_as_xyz
'x, y, z'
'x+1/2, -y+1/2, -z'
'-x, y+1/2, -z+1/2'
'-x+1/2, -y, z+1/2'
'-x, -y, -z'
'-x-1/2, y-1/2, z'
'x, -y-1/2, z-1/2'
'x-1/2, y, -z-1/2'

loop_
_atom_site_label
_atom_site_type_symbol
_atom_site_fract_x
_atom_site_fract_y
_atom_site_fract_z
_atom_site_U_iso_or_equiv
_atom_site_adp_type
_atom_site_occupancy
_atom_site_symmetry_multiplicity
_atom_site_calc_flag
_atom_site_refinement_flags
N111 N 0.32850(12) 0.08663(11) 1.15369(3) 0.0218(3) Uani 1 1 d .
N121 N 0.26213(11) 0.39757(11) 1.08175(3) 0.0195(2) Uani 1 1 d .
N141 N 0.21910(11) 0.51228(11) 0.90707(3) 0.0178(2) Uani 1 1 d .
N142 N 0.33538(12) 0.58212(12) 0.91143(3) 0.0219(3) Uani 1 1 d .
N143 N 0.35562(12) 0.65027(12) 0.88273(3) 0.0219(3) Uani 1 1 d .
N131 N 0.13245(12) 0.66375(12) 0.80751(3) 0.0233(3) Uani 1 1 d .
N122 N 0.12516(11) 0.38619(12) 1.08142(3) 0.0235(3) Uani 1 1 d .
N123 N 0.09292(12) 0.29245(12) 1.10386(3) 0.0231(3) Uani 1 1 d .
C115 C 0.21013(16) -0.05974(15) 1.19286(4) 0.0280(3) Uani 1 1 d .
H115 H 0.2147 -0.1293 1.2096 0.034 Uiso 1 1 calc R
C116 C 0.32743(15) -0.01150(14) 1.17727(4) 0.0251(3) Uani 1 1 d .
H116 H 0.4120 -0.0504 1.1837 0.030 Uiso 1 1 calc R
C112 C 0.20722(14) 0.13814(13) 1.14454(3) 0.0199(3) Uani 1 1 d .
C124 C 0.20951(13) 0.24374(14) 1.11823(3) 0.0190(3) Uani 1 1 d .
C125 C 0.31829(13) 0.31067(13) 1.10411(3) 0.0189(3) Uani 1 1 d .
H125 H 0.4122 0.2983 1.1090 0.023 Uiso 1 1 calc R
C126 C 0.32927(14) 0.48878(13) 1.05741(3) 0.0214(3) Uani 1 1 d .
H12A H 0.4208 0.5121 1.0663 0.026 Uiso 1 1 calc R
H12B H 0.2757 0.5726 1.0556 0.026 Uiso 1 1 calc R
C151 C 0.34276(14) 0.42588(13) 1.02206(3) 0.0186(3) Uani 1 1 d .
C152 C 0.25016(14) 0.45721(13) 0.99595(3) 0.0188(3) Uani 1 1 d .
H152 H 0.1785 0.5187 1.0005 0.023 Uiso 1 1 calc R
C153 C 0.26119(13) 0.39982(13) 0.96330(3) 0.0182(3) Uani 1 1 d .
C146 C 0.15901(13) 0.43401(13) 0.93564(3) 0.0198(3) Uani 1 1 d .
H14A H 0.1201 0.3500 0.9262 0.024 Uiso 1 1 calc R
H14B H 0.0837 0.4861 0.9461 0.024 Uiso 1 1 calc R
C145 C 0.16415(14) 0.53563(13) 0.87584(3) 0.0188(3) Uani 1 1 d .
H145 H 0.0826 0.4990 0.8666 0.023 Uiso 1 1 calc R
C144 C 0.25227(14) 0.62450(13) 0.86024(3) 0.0185(3) Uani 1 1 d .
C132 C 0.24418(14) 0.69034(13) 0.82639(3) 0.0199(3) Uani 1 1 d .
C133 C 0.34575(15) 0.77813(14) 0.81529(4) 0.0239(3) Uani 1 1 d .
H133 H 0.4243 0.7936 0.8291 0.029 Uiso 1 1 calc R
C134 C 0.32976(16) 0.84224(14) 0.78385(4) 0.0279(3) Uani 1 1 d .
H134 H 0.3973 0.9027 0.7757 0.034 Uiso 1 1 calc R
C135 C 0.21405(17) 0.81711(15) 0.76442(4) 0.0299(3) Uani 1 1 d .
H135 H 0.1998 0.8607 0.7429 0.036 Uiso 1 1 calc R
C114 C 0.08654(16) -0.00454(15) 1.18356(4) 0.0293(3) Uani 1 1 d .
H114 H 0.0045 -0.0346 1.1940 0.035 Uiso 1 1 calc R
C113 C 0.08431(15) 0.09529(14) 1.15876(4) 0.0255(3) Uani 1 1 d .
H113 H 0.0005 0.1339 1.1516 0.031 Uiso 1 1 calc R
C136 C 0.12003(16) 0.72701(15) 0.77720(4) 0.0276(3) Uani 1 1 d .
H136 H 0.0416 0.7088 0.7636 0.033 Uiso 1 1 calc R
C154 C 0.36644(13) 0.30939(13) 0.95689(3) 0.0196(3) Uani 1 1 d .
H154 H 0.3745 0.2688 0.9348 0.024 Uiso 1 1 calc R
C155 C 0.45936(14) 0.27850(13) 0.98260(3) 0.0206(3) Uani 1 1 d .
H155 H 0.5313 0.2174 0.9780 0.025 Uiso 1 1 calc R
C156 C 0.44790(14) 0.33638(13) 1.01516(3) 0.0208(3) Uani 1 1 d .
H156 H 0.5119 0.3148 1.0327 0.025 Uiso 1 1 calc R

loop_
_atom_site_aniso_label
_atom_site_aniso_U_11
_atom_site_aniso_U_22
_atom_site_aniso_U_33
_atom_site_aniso_U_23
_atom_site_aniso_U_13
_atom_site_aniso_U_12
N111 0.0223(6) 0.0231(6) 0.0200(6) -0.0017(5) 0.0010(5) 0.0000(5)
N121 0.0186(6) 0.0236(6) 0.0163(5) -0.0025(4) -0.0015(4) 0.0014(5)
N141 0.0157(6) 0.0196(5) 0.0181(5) -0.0006(4) -0.0016(4) -0.0004(4)
N142 0.0188(6) 0.0255(6) 0.0214(6) 0.0014(5) -0.0024(5) -0.0041(5)
N143 0.0197(6) 0.0252(6) 0.0208(6) 0.0011(5) -0.0023(5) -0.0009(5)
N131 0.0248(6) 0.0257(6) 0.0193(6) 0.0007(5) -0.0016(5) 0.0018(5)
N122 0.0183(6) 0.0299(6) 0.0223(6) -0.0029(5) -0.0031(5) 0.0022(5)
N123 0.0192(6) 0.0286(6) 0.0215(6) -0.0030(5) -0.0016(5) 0.0016(5)
C115 0.0387(9) 0.0231(7) 0.0223(7) -0.0012(6) 0.0058(6) -0.0041(6)
C116 0.0303(8) 0.0235(7) 0.0215(7) -0.0015(6) 0.0008(6) 0.0017(6)
C112 0.0210(7) 0.0200(7) 0.0187(6) -0.0067(5) 0.0006(5) -0.0010(5)
C124 0.0173(6) 0.0220(7) 0.0176(6) -0.0068(5) -0.0001(5) 0.0015(5)
C125 0.0176(7) 0.0224(7) 0.0167(6) -0.0030(5) -0.0022(5) 0.0013(5)
C126 0.0239(7) 0.0203(7) 0.0200(7) 0.0000(5) -0.0029(5) -0.0011(6)
C151 0.0212(7) 0.0170(6) 0.0177(6) 0.0012(5) -0.0004(5) -0.0026(5)
C152 0.0173(6) 0.0175(6) 0.0215(7) 0.0014(5) 0.0015(5) 0.0010(5)
C153 0.0175(6) 0.0181(6) 0.0191(6) 0.0022(5) -0.0002(5) -0.0023(5)
C146 0.0177(7) 0.0237(7) 0.0180(6) 0.0027(5) 0.0004(5) -0.0008(5)
C145 0.0182(6) 0.0209(6) 0.0172(6) -0.0013(5) -0.0026(5) 0.0015(5)
C144 0.0169(6) 0.0194(7) 0.0191(6) -0.0012(5) 0.0010(5) 0.0022(5)
C132 0.0220(7) 0.0188(6) 0.0188(6) -0.0017(5) 0.0027(5) 0.0035(5)
C133 0.0268(7) 0.0214(7) 0.0233(7) -0.0031(5) 0.0030(6) -0.0014(6)
C134 0.0393(9) 0.0200(7) 0.0245(7) 0.0003(6) 0.0081(6) -0.0017(6)
C135 0.0460(10) 0.0252(7) 0.0187(7) 0.0028(6) 0.0020(6) 0.0049(7)
C114 0.0307(8) 0.0287(8) 0.0286(8) -0.0050(6) 0.0113(6) -0.0081(6)
C113 0.0203(7) 0.0271(7) 0.0290(8) -0.0061(6) 0.0042(6) -0.0025(6)
C136 0.0342(8) 0.0296(8) 0.0190(7) 0.0017(6) -0.0037(6) 0.0043(6)
C154 0.0204(7) 0.0200(7) 0.0186(6) -0.0002(5) 0.0019(5) -0.0020(5)
C155 0.0191(7) 0.0189(7) 0.0239(7) 0.0026(5) 0.0025(5) 0.0032(5)
C156 0.0194(7) 0.0211(7) 0.0221(7) 0.0049(5) -0.0032(5) -0.0006(5)

loop_
_atom_type_symbol
_atom_type_description
_atom_type_scat_dispersion_real
_atom_type_scat_dispersion_imag
_atom_type_scat_source
C C 0.0033 0.0016 'International Tables Vol C Tables 4.2.6.8 and 6.1.1.4'
H H 0.0000 0.0000 'International Tables Vol C Tables 4.2.6.8 and 6.1.1.4'
N N 0.0061 0.0033 'International Tables Vol C Tables 4.2.6.8 and 6.1.1.4'

loop_
_geom_angle_atom_site_label_1
_geom_angle_atom_site_label_2
_geom_angle_atom_site_label_3
_geom_angle
C116 N111 C112 116.89(12)
C125 N121 N122 111.15(11)
C125 N121 C126 129.04(12)
N122 N121 C126 119.61(11)
C145 N141 N142 111.27(11)
C145 N141 C146 127.20(11)
N142 N141 C146 121.21(10)
N143 N142 N141 106.82(10)
N142 N143 C144 109.20(11)
C136 N131 C132 117.25(13)
N123 N122 N121 107.07(11)
N122 N123 C124 108.72(11)
C114 C115 C116 118.58(14)
C114 C115 H115 120.7
C116 C115 H115 120.7
N111 C116 C115 123.86(14)
N111 C116 H116 118.1
C115 C116 H116 118.1
N111 C112 C113 123.07(13)
N111 C112 C124 116.38(12)
C113 C112 C124 120.55(13)
N123 C124 C125 108.53(12)
N123 C124 C112 121.81(12)
C125 C124 C112 129.65(12)
N121 C125 C124 104.53(12)
N121 C125 H125 127.7
C124 C125 H125 127.7
N121 C126 C151 111.29(11)
N121 C126 H12A 109.4
C151 C126 H12A 109.4
N121 C126 H12B 109.4
C151 C126 H12B 109.4
H12A C126 H12B 108.0
C156 C151 C152 119.25(12)
C156 C151 C126 120.38(12)
C152 C151 C126 120.37(12)
C153 C152 C151 120.99(12)
C153 C152 H152 119.5
C151 C152 H152 119.5
C152 C153 C154 119.04(12)
C152 C153 C146 120.02(12)
C154 C153 C146 120.93(12)
N141 C146 C153 112.69(11)
N141 C146 H14A 109.1
C153 C146 H14A 109.1
N141 C146 H14B 109.1
C153 C146 H14B 109.1
H14A C146 H14B 107.8
N141 C145 C144 104.69(12)
N141 C145 H145 127.7
C144 C145 H145 127.7
N143 C144 C145 108.02(11)
N143 C144 C132 121.76(12)
C145 C144 C132 130.17(12)
N131 C132 C133 122.68(12)
N131 C132 C144 116.16(12)
C133 C132 C144 121.14(13)
C134 C133 C132 118.68(14)
C134 C133 H133 120.7
C132 C133 H133 120.7
C133 C134 C135 119.12(14)
C133 C134 H134 120.4
C135 C134 H134 120.4
C136 C135 C134 118.16(13)
C136 C135 H135 120.9
C134 C135 H135 120.9
C115 C114 C113 118.82(14)
C115 C114 H114 120.6
C113 C114 H114 120.6
C114 C113 C112 118.76(14)
C114 C113 H113 120.6
C112 C113 H113 120.6
N131 C136 C135 124.10(14)
N131 C136 H136 118.0
C135 C136 H136 118.0
C155 C154 C153 120.32(12)
C155 C154 H154 119.8
C153 C154 H154 119.8
C154 C155 C156 120.35(12)
C154 C155 H155 119.8
C156 C155 H155 119.8
C155 C156 C151 120.04(12)
C155 C156 H156 120.0
C151 C156 H156 120.0

loop_
_geom_bond_atom_site_label_1
_geom_bond_atom_site_label_2
_geom_bond_distance
N111 C116 1.3382(18)
N111 C112 1.3442(18)
N121 C125 1.3430(17)
N121 N122 1.3495(16)
N121 C126 1.4658(17)
N141 C145 1.3434(17)
N141 N142 1.3479(15)
N141 C146 1.4761(16)
N142 N143 1.3168(16)
N143 C144 1.3612(17)
N131 C136 1.3372(17)
N131 C132 1.3441(18)
N122 N123 1.3147(16)
N123 C124 1.3620(17)
C115 C114 1.380(2)
C115 C116 1.386(2)
C115 H115 0.9500
C116 H116 0.9500
C112 C113 1.3933(19)
C112 C124 1.4650(19)
C124 C125 1.3728(19)
C125 H125 0.9500
C126 C151 1.5104(18)
C126 H12A 0.9900
C126 H12B 0.9900
C151 C156 1.3906(19)
C151 C152 1.3946(18)
C152 C153 1.3913(18)
C152 H152 0.9500
C153 C154 1.3938(19)
C153 C146 1.5059(18)
C146 H14A 0.9900
C146 H14B 0.9900
C145 C144 1.3778(19)
C145 H145 0.9500
C144 C132 1.4672(18)
C132 C133 1.3949(19)
C133 C134 1.383(2)
C133 H133 0.9500
C134 C135 1.385(2)
C134 H134 0.9500
C135 C136 1.380(2)
C135 H135 0.9500
C114 C113 1.383(2)
C114 H114 0.9500
C113 H113 0.9500
C136 H136 0.9500
C154 C155 1.3843(18)
C154 H154 0.9500
C155 C156 1.3903(18)
C155 H155 0.9500
C156 H156 0.9500
